data_4062118
_journal_name_full Organometallics
_journal_year 2003
_chemical_formula_sum 'C65 H91.5 B2 F8 N6 Pd2'
_chemical_formula_weight 1343.36
_space_group_IT_number 15
_symmetry_cell_setting monoclinic
_symmetry_space_group_name_Hall '-C 2yc'
_symmetry_space_group_name_H-M 'C 1 2/c 1'
_cell_angle_alpha 90.00
_cell_angle_beta 113.146(7)
_cell_angle_gamma 90.00
_cell_formula_units_Z 8
_cell_length_a 34.094(3)
_cell_length_b 16.5750(15)
_cell_length_c 24.868(2)
_cell_measurement_temperature 203(2)
_cell_volume 12921.7(19)
_diffrn_ambient_temperature 203(2)
_exptl_crystal_density_diffrn 1.381
_cod_depositor_comments
;
The following automatic conversions were performed:
'_symmetry_cell_setting' value 'Monoclinic' changed to 'monoclinic'
according to '/home/saulius/struct/CIF-dictionaries/cif_core.dic'
dictionary named 'cif_core.dic' version 2.4.1 from 2010-06-29.

Automatic conversion script
Id: cif_fix_enum 1527 2010-12-29 10:47:43Z saulius 
;
_cod_original_sg_symbol_H-M 'C 2/c'
_cod_original_formula_sum 'C65 H91.50 B2 F8 N6 Pd2'
_cod_database_code 4062118

loop_
_symmetry_equiv_pos_as_xyz
'x, y, z'
'-x, y, -z+1/2'
'x+1/2, y+1/2, z'
'-x+1/2, y+1/2, -z+1/2'
'-x, -y, -z'
'x, -y, z-1/2'
'-x+1/2, -y+1/2, -z'
'x+1/2, -y+1/2, z-1/2'

loop_
_atom_site_label
_atom_site_type_symbol
_atom_site_fract_x
_atom_site_fract_y
_atom_site_fract_z
_atom_site_U_iso_or_equiv
_atom_site_adp_type
_atom_site_occupancy
_atom_site_symmetry_multiplicity
_atom_site_calc_flag
_atom_site_refinement_flags
_atom_site_disorder_assembly
_atom_site_disorder_group
Pd1 Pd 0.14006(2) 0.08285(4) 0.25466(3) 0.04283(19) Uani 1 1 d . . .
Pd2 Pd 0.22870(2) 0.15458(4) 0.26341(3) 0.04226(19) Uani 1 1 d . . .
N1 N 0.1108(3) 0.0222(5) 0.3007(4) 0.0512(18) Uani 1 1 d . . .
N2 N 0.1097(2) 0.1752(5) 0.2773(3) 0.0446(16) Uani 1 1 d . . .
N3 N 0.1730(2) -0.0074(4) 0.2353(3) 0.0465(17) Uani 1 1 d . . .
N4 N 0.1651(2) 0.1461(4) 0.2043(3) 0.0411(15) Uani 1 1 d . . .
N5 N 0.2945(2) 0.1287(4) 0.3034(3) 0.0433(16) Uani 1 1 d . . .
N6 N 0.2500(2) 0.2258(5) 0.3409(3) 0.0459(16) Uani 1 1 d . . .
C1 C 0.1926(3) 0.0981(5) 0.1862(4) 0.047(2) Uani 1 1 d . . .
C2 C 0.1956(3) 0.0156(5) 0.2061(4) 0.0422(19) Uani 1 1 d . . .
C3 C 0.1980(4) 0.1216(6) 0.1305(5) 0.056(2) Uani 1 1 d . . .
H3A H 0.1947 0.1796 0.1251 0.084 Uiso 1 1 calc R . .
H3B H 0.1765 0.0945 0.0975 0.084 Uiso 1 1 calc R . .
H3C H 0.2261 0.1059 0.1334 0.084 Uiso 1 1 calc R . .
C4 C 0.2225(3) -0.0434(6) 0.1895(5) 0.057(3) Uani 1 1 d . . .
H4A H 0.2211 -0.0959 0.2059 0.086 Uiso 1 1 calc R . .
H4B H 0.2518 -0.0249 0.2048 0.086 Uiso 1 1 calc R . .
H4C H 0.2119 -0.0475 0.1473 0.086 Uiso 1 1 calc R . .
C5 C 0.1787(3) -0.0883(6) 0.2592(5) 0.053(2) Uani 1 1 d . . .
C6 C 0.1520(4) -0.1477(7) 0.2252(5) 0.066(3) Uani 1 1 d . . .
C7 C 0.1558(4) -0.2248(6) 0.2500(6) 0.070(3) Uani 1 1 d . . .
H7A H 0.1382 -0.2672 0.2287 0.084 Uiso 1 1 calc R . .
C8 C 0.1858(5) -0.2381(6) 0.3068(6) 0.074(4) Uani 1 1 d . . .
H8A H 0.1878 -0.2896 0.3235 0.089 Uiso 1 1 calc R . .
C9 C 0.2128(4) -0.1776(7) 0.3390(6) 0.071(3) Uani 1 1 d . . .
H9A H 0.2339 -0.1883 0.3762 0.086 Uiso 1 1 calc R . .
C10 C 0.2079(4) -0.0996(6) 0.3149(5) 0.061(3) Uani 1 1 d . . .
C11 C 0.1189(4) -0.1324(7) 0.1645(6) 0.081(4) Uani 1 1 d . . .
H11A H 0.1039 -0.1822 0.1485 0.121 Uiso 1 1 calc R . .
H11B H 0.1327 -0.1128 0.1396 0.121 Uiso 1 1 calc R . .
H11C H 0.0987 -0.0924 0.1663 0.121 Uiso 1 1 calc R . .
C12 C 0.2371(5) -0.0316(7) 0.3500(5) 0.074(3) Uani 1 1 d . . .
H12A H 0.2557 -0.0518 0.3882 0.111 Uiso 1 1 calc R . .
H12B H 0.2199 0.0122 0.3547 0.111 Uiso 1 1 calc R . .
H12C H 0.2542 -0.0123 0.3294 0.111 Uiso 1 1 calc R . .
C13 C 0.1383(3) 0.2041(5) 0.1623(4) 0.047(2) Uani 1 1 d . . .
C14 C 0.1508(3) 0.2860(5) 0.1624(4) 0.0431(19) Uani 1 1 d . . .
C15 C 0.1227(4) 0.3379(7) 0.1217(5) 0.070(3) Uani 1 1 d . . .
H15A H 0.1310 0.3918 0.1204 0.084 Uiso 1 1 calc R . .
C16 C 0.0836(4) 0.3131(8) 0.0836(5) 0.073(3) Uani 1 1 d . . .
H16A H 0.0645 0.3505 0.0583 0.088 Uiso 1 1 calc R . .
C17 C 0.0719(4) 0.2326(8) 0.0820(5) 0.073(3) Uani 1 1 d . . .
H17A H 0.0453 0.2151 0.0547 0.087 Uiso 1 1 calc R . .
C18 C 0.0995(3) 0.1783(6) 0.1207(4) 0.054(2) Uani 1 1 d . . .
C19 C 0.1926(3) 0.3207(6) 0.2026(5) 0.055(2) Uani 1 1 d . . .
H19A H 0.2093 0.2791 0.2291 0.083 Uiso 1 1 calc R . .
H19B H 0.1875 0.3646 0.2248 0.083 Uiso 1 1 calc R . .
H19C H 0.2079 0.3409 0.1797 0.083 Uiso 1 1 calc R . .
C20 C 0.0865(4) 0.0881(8) 0.1147(6) 0.079(3) Uani 1 1 d . . .
H20A H 0.1086 0.0570 0.1443 0.118 Uiso 1 1 calc R . .
H20B H 0.0829 0.0689 0.0762 0.118 Uiso 1 1 calc R . .
H20C H 0.0599 0.0821 0.1199 0.118 Uiso 1 1 calc R . .
C21 C 0.1101(5) -0.0583(6) 0.3099(7) 0.083(4) Uani 1 1 d . . .
H21A H 0.1272 -0.0921 0.2977 0.100 Uiso 1 1 calc R . .
C22 C 0.0853(4) -0.0926(6) 0.3364(6) 0.076(4) Uani 1 1 d . . .
H22A H 0.0862 -0.1488 0.3414 0.091 Uiso 1 1 calc R . .
C23 C 0.0602(4) -0.0488(6) 0.3552(5) 0.059(3) Uani 1 1 d . A .
C24 C 0.0608(3) 0.0342(6) 0.3465(5) 0.054(2) Uani 1 1 d . . .
H24A H 0.0439 0.0681 0.3590 0.064 Uiso 1 1 calc R . .
C25 C 0.0857(3) 0.0680(5) 0.3198(4) 0.0396(18) Uani 1 1 d . . .
C26 C 0.0876(3) 0.1549(5) 0.3098(4) 0.0410(18) Uani 1 1 d . . .
C27 C 0.0687(3) 0.2121(5) 0.3323(4) 0.0425(19) Uani 1 1 d . . .
H27A H 0.0525 0.1953 0.3533 0.051 Uiso 1 1 calc R . .
C28 C 0.0732(3) 0.2944(5) 0.3241(4) 0.0429(19) Uani 1 1 d . . .
C29 C 0.0961(3) 0.3139(5) 0.2902(4) 0.047(2) Uani 1 1 d . . .
H29A H 0.0997 0.3682 0.2822 0.056 Uiso 1 1 calc R . .
C30 C 0.1133(3) 0.2539(5) 0.2687(4) 0.0423(18) Uani 1 1 d . . .
H30A H 0.1288 0.2691 0.2462 0.051 Uiso 1 1 calc R . .
C31 C 0.0326(3) -0.0871(6) 0.3849(5) 0.067(3) Uani 1 1 d D . .
C32 C 0.0623(6) -0.1114(12) 0.4459(7) 0.107(6) Uani 0.80 1 d PDU A 1
H32A H 0.0460 -0.1358 0.4660 0.160 Uiso 0.80 1 calc PR A 1
H32B H 0.0770 -0.0641 0.4672 0.160 Uiso 0.80 1 calc PR A 1
H32C H 0.0830 -0.1500 0.4435 0.160 Uiso 0.80 1 calc PR A 1
C33 C 0.0103(6) -0.1625(9) 0.3483(8) 0.108(6) Uani 0.80 1 d PDU A 1
H33A H -0.0077 -0.1876 0.3655 0.162 Uiso 0.80 1 calc PR A 1
H33B H 0.0317 -0.2007 0.3479 0.162 Uiso 0.80 1 calc PR A 1
H33C H -0.0071 -0.1461 0.3085 0.162 Uiso 0.80 1 calc PR A 1
C34 C -0.0024(5) -0.0294(8) 0.3855(7) 0.078(4) Uani 0.80 1 d PDU A 1
H34A H -0.0194 -0.0557 0.4038 0.117 Uiso 0.80 1 calc PR A 1
H34B H -0.0205 -0.0148 0.3456 0.117 Uiso 0.80 1 calc PR A 1
H34C H 0.0107 0.0188 0.4073 0.117 Uiso 0.80 1 calc PR A 1
C32' C 0.036(2) -0.1799(12) 0.389(3) 0.108(16) Uiso 0.20 1 d PDU A 2
H32D H 0.0168 -0.2000 0.4069 0.163 Uiso 0.20 1 calc PR A 2
H32E H 0.0648 -0.1955 0.4129 0.163 Uiso 0.20 1 calc PR A 2
H32F H 0.0272 -0.2026 0.3502 0.163 Uiso 0.20 1 calc PR A 2
C33' C -0.0144(10) -0.061(4) 0.359(3) 0.130(17) Uiso 0.20 1 d PDU A 2
H33D H -0.0294 -0.0873 0.3802 0.195 Uiso 0.20 1 calc PR A 2
H33E H -0.0272 -0.0769 0.3181 0.195 Uiso 0.20 1 calc PR A 2
H33F H -0.0162 -0.0032 0.3621 0.195 Uiso 0.20 1 calc PR A 2
C34' C 0.054(2) -0.053(4) 0.4477(16) 0.119(16) Uiso 0.20 1 d PDU A 2
H34D H 0.0385 -0.0701 0.4709 0.179 Uiso 0.20 1 calc PR A 2
H34E H 0.0542 0.0058 0.4461 0.179 Uiso 0.20 1 calc PR A 2
H34F H 0.0833 -0.0722 0.4656 0.179 Uiso 0.20 1 calc PR A 2
C35 C 0.0549(4) 0.3573(5) 0.3526(5) 0.060(3) Uani 1 1 d . . .
C36 C 0.0845(5) 0.3628(8) 0.4155(6) 0.089(4) Uani 1 1 d . . .
H36A H 0.0862 0.3108 0.4341 0.134 Uiso 1 1 calc R . .
H36B H 0.0740 0.4028 0.4350 0.134 Uiso 1 1 calc R . .
H36C H 0.1127 0.3785 0.4182 0.134 Uiso 1 1 calc R . .
C37 C 0.0093(4) 0.3297(8) 0.3458(7) 0.086(4) Uani 1 1 d . . .
H37A H -0.0091 0.3265 0.3047 0.129 Uiso 1 1 calc R . .
H37B H -0.0023 0.3683 0.3650 0.129 Uiso 1 1 calc R . .
H37C H 0.0111 0.2770 0.3637 0.129 Uiso 1 1 calc R . .
C38 C 0.0524(4) 0.4382(6) 0.3234(6) 0.071(3) Uani 1 1 d . . .
H38A H 0.0335 0.4342 0.2824 0.106 Uiso 1 1 calc R . .
H38B H 0.0806 0.4539 0.3265 0.106 Uiso 1 1 calc R . .
H38C H 0.0415 0.4783 0.3423 0.106 Uiso 1 1 calc R . .
C39 C 0.3150(3) 0.0789(6) 0.2806(5) 0.052(2) Uani 1 1 d . . .
H39A H 0.2993 0.0538 0.2446 0.063 Uiso 1 1 calc R . .
C40 C 0.3569(3) 0.0634(6) 0.3067(5) 0.058(3) Uani 1 1 d . . .
H40A H 0.3697 0.0269 0.2894 0.069 Uiso 1 1 calc R . .
C41 C 0.3820(3) 0.1017(5) 0.3601(4) 0.048(2) Uani 1 1 d . . .
C42 C 0.3600(3) 0.1543(5) 0.3827(4) 0.0435(18) Uani 1 1 d . . .
H42A H 0.3748 0.1817 0.4180 0.052 Uiso 1 1 calc R . .
C43 C 0.3169(3) 0.1657(5) 0.3534(4) 0.044(2) Uani 1 1 d . . .
C44 C 0.2918(3) 0.2232(5) 0.3749(4) 0.0403(18) Uani 1 1 d . . .
C45 C 0.3096(3) 0.2685(5) 0.4258(4) 0.0450(19) Uani 1 1 d . . .
H45A H 0.3391 0.2656 0.4482 0.054 Uiso 1 1 calc R . .
C46 C 0.2840(3) 0.3187(5) 0.4444(4) 0.0441(19) Uani 1 1 d . . .
C47 C 0.2415(3) 0.3229(6) 0.4083(4) 0.050(2) Uani 1 1 d . . .
H47A H 0.2232 0.3571 0.4178 0.060 Uiso 1 1 calc R . .
C48 C 0.2257(3) 0.2767(5) 0.3581(4) 0.047(2) Uani 1 1 d . . .
H48A H 0.1965 0.2806 0.3343 0.057 Uiso 1 1 calc R . .
C49 C 0.4307(3) 0.0882(6) 0.3912(5) 0.056(2) Uani 1 1 d . . .
C50 C 0.4419(4) 0.0677(10) 0.4540(6) 0.087(4) Uani 1 1 d . . .
H50A H 0.4313 0.1095 0.4721 0.131 Uiso 1 1 calc R . .
H50B H 0.4726 0.0638 0.4740 0.131 Uiso 1 1 calc R . .
H50C H 0.4290 0.0164 0.4566 0.131 Uiso 1 1 calc R . .
C51 C 0.4472(4) 0.0228(7) 0.3618(6) 0.076(3) Uani 1 1 d . . .
H51A H 0.4397 0.0367 0.3210 0.114 Uiso 1 1 calc R . .
H51B H 0.4344 -0.0287 0.3642 0.114 Uiso 1 1 calc R . .
H51C H 0.4780 0.0188 0.3815 0.114 Uiso 1 1 calc R . .
C52 C 0.4526(4) 0.1691(8) 0.3862(7) 0.082(4) Uani 1 1 d . . .
H52A H 0.4453 0.1816 0.3453 0.123 Uiso 1 1 calc R . .
H52B H 0.4833 0.1636 0.4060 0.123 Uiso 1 1 calc R . .
H52C H 0.4428 0.2122 0.4042 0.123 Uiso 1 1 calc R . .
C53 C 0.3032(3) 0.3684(6) 0.4992(4) 0.052(2) Uani 1 1 d . . .
C54 C 0.3359(4) 0.3196(9) 0.5487(5) 0.082(4) Uani 1 1 d . . .
H54A H 0.3479 0.3531 0.5834 0.123 Uiso 1 1 calc R . .
H54B H 0.3584 0.3017 0.5370 0.123 Uiso 1 1 calc R . .
H54C H 0.3220 0.2731 0.5572 0.123 Uiso 1 1 calc R . .
C55 C 0.3248(6) 0.4430(8) 0.4859(7) 0.097(5) Uani 1 1 d . . .
H55A H 0.3372 0.4757 0.5209 0.145 Uiso 1 1 calc R . .
H55B H 0.3037 0.4745 0.4552 0.145 Uiso 1 1 calc R . .
H55C H 0.3470 0.4259 0.4733 0.145 Uiso 1 1 calc R . .
C56 C 0.2687(5) 0.3940(10) 0.5213(6) 0.088(4) Uani 1 1 d . . .
H56A H 0.2815 0.4264 0.5563 0.133 Uiso 1 1 calc R . .
H56B H 0.2558 0.3463 0.5301 0.133 Uiso 1 1 calc R . .
H56C H 0.2469 0.4253 0.4913 0.133 Uiso 1 1 calc R . .
B10 B 0.1734(5) 0.4991(9) 0.3477(8) 0.079(5) Uani 1 1 d . . .
F11 F 0.1679(3) 0.4590(6) 0.3931(4) 0.108(3) Uani 1 1 d . . .
F12 F 0.1742(3) 0.4427(5) 0.3059(4) 0.092(2) Uani 1 1 d . . .
F13 F 0.2122(3) 0.5380(7) 0.3688(5) 0.129(4) Uani 1 1 d . . .
F14 F 0.1417(4) 0.5528(7) 0.3236(5) 0.138(4) Uani 1 1 d . . .
B20 B 0.4450(4) 0.3410(9) 0.5026(5) 0.064(3) Uani 1 1 d . . .
F21 F 0.4608(3) 0.3443(5) 0.5617(3) 0.091(2) Uani 1 1 d . . .
F22 F 0.4132(2) 0.2839(5) 0.4813(3) 0.088(2) Uani 1 1 d . . .
F23 F 0.4252(5) 0.4147(7) 0.4799(6) 0.161(5) Uani 1 1 d . . .
F24 F 0.4750(3) 0.3324(8) 0.4823(4) 0.121(4) Uani 1 1 d . . .

loop_
_atom_site_aniso_label
_atom_site_aniso_U_11
_atom_site_aniso_U_22
_atom_site_aniso_U_33
_atom_site_aniso_U_23
_atom_site_aniso_U_13
_atom_site_aniso_U_12
Pd1 0.0513(3) 0.0343(3) 0.0580(4) -0.0082(3) 0.0378(3) -0.0037(3)
Pd2 0.0449(3) 0.0401(3) 0.0518(4) -0.0080(3) 0.0298(3) -0.0021(3)
N1 0.059(5) 0.044(4) 0.066(5) -0.002(4) 0.041(4) 0.001(4)
N2 0.043(4) 0.051(4) 0.049(4) -0.007(3) 0.028(3) -0.003(3)
N3 0.057(4) 0.033(4) 0.063(5) -0.007(3) 0.039(4) -0.010(3)
N4 0.055(4) 0.031(3) 0.050(4) -0.008(3) 0.033(3) 0.002(3)
N5 0.047(4) 0.037(4) 0.051(4) -0.004(3) 0.025(4) 0.000(3)
N6 0.045(4) 0.051(4) 0.050(4) 0.000(3) 0.028(4) 0.003(3)
C1 0.055(5) 0.036(4) 0.062(5) -0.002(4) 0.037(5) 0.010(4)
C2 0.050(5) 0.035(4) 0.050(5) -0.012(4) 0.029(4) -0.005(4)
C3 0.079(7) 0.045(5) 0.069(6) -0.005(4) 0.057(6) -0.007(5)
C4 0.069(6) 0.047(5) 0.076(7) -0.016(5) 0.051(6) 0.003(5)
C5 0.064(6) 0.041(5) 0.071(6) -0.005(4) 0.046(5) -0.002(4)
C6 0.063(6) 0.055(6) 0.090(8) -0.011(6) 0.042(6) -0.003(5)
C7 0.099(9) 0.028(4) 0.104(9) -0.006(5) 0.062(8) -0.013(5)
C8 0.107(10) 0.041(5) 0.105(10) -0.010(6) 0.073(9) 0.004(6)
C9 0.097(9) 0.056(6) 0.085(8) 0.004(6) 0.062(7) 0.001(6)
C10 0.077(7) 0.050(6) 0.074(7) -0.005(5) 0.050(6) 0.002(5)
C11 0.081(8) 0.055(6) 0.092(9) -0.014(6) 0.018(7) -0.011(6)
C12 0.101(9) 0.068(7) 0.059(6) -0.006(5) 0.038(7) -0.003(7)
C13 0.049(5) 0.047(5) 0.051(5) -0.011(4) 0.028(4) -0.001(4)
C14 0.051(5) 0.048(5) 0.038(4) 0.003(4) 0.026(4) 0.006(4)
C15 0.098(9) 0.050(6) 0.068(7) 0.002(5) 0.039(7) 0.000(6)
C16 0.065(7) 0.074(7) 0.063(7) 0.002(6) 0.005(6) 0.020(6)
C17 0.064(6) 0.082(8) 0.070(7) -0.013(6) 0.024(6) -0.001(6)
C18 0.060(6) 0.055(5) 0.054(5) -0.004(4) 0.028(5) -0.002(5)
C19 0.064(6) 0.037(4) 0.070(6) 0.001(4) 0.032(5) -0.008(4)
C20 0.087(8) 0.070(7) 0.089(9) -0.016(6) 0.044(7) -0.022(7)
C21 0.120(10) 0.033(5) 0.149(12) 0.002(6) 0.108(11) 0.008(6)
C22 0.112(9) 0.032(5) 0.128(10) -0.003(6) 0.095(9) -0.011(5)
C23 0.071(6) 0.045(5) 0.078(7) -0.002(5) 0.049(6) -0.008(5)
C24 0.053(5) 0.050(5) 0.076(7) -0.014(5) 0.045(5) -0.010(4)
C25 0.047(4) 0.034(4) 0.047(4) -0.005(3) 0.029(4) -0.007(3)
C26 0.047(4) 0.036(4) 0.050(5) -0.001(4) 0.030(4) -0.005(4)
C27 0.042(4) 0.044(5) 0.052(5) 0.002(4) 0.030(4) 0.000(4)
C28 0.049(5) 0.035(4) 0.057(5) 0.003(4) 0.034(4) 0.007(4)
C29 0.062(5) 0.034(4) 0.058(5) 0.001(4) 0.037(5) 0.005(4)
C30 0.048(4) 0.040(4) 0.049(5) 0.002(4) 0.030(4) -0.004(4)
C31 0.091(8) 0.046(5) 0.098(8) 0.001(5) 0.073(7) -0.010(5)
C32 0.118(13) 0.119(13) 0.107(12) 0.050(11) 0.071(11) 0.024(11)
C33 0.128(13) 0.074(10) 0.166(16) -0.014(10) 0.104(13) -0.048(10)
C34 0.102(10) 0.053(7) 0.128(12) 0.005(8) 0.098(10) -0.005(7)
C35 0.088(7) 0.036(4) 0.087(7) 0.004(5) 0.070(7) 0.012(5)
C36 0.141(13) 0.065(7) 0.085(9) -0.003(6) 0.070(9) 0.014(8)
C37 0.089(8) 0.066(7) 0.142(12) 0.011(7) 0.088(9) 0.023(6)
C38 0.085(8) 0.036(5) 0.115(10) 0.000(5) 0.065(8) 0.015(5)
C39 0.053(5) 0.042(5) 0.066(6) -0.021(4) 0.028(5) -0.002(4)
C40 0.065(6) 0.051(5) 0.076(7) 0.003(5) 0.047(6) 0.001(5)
C41 0.047(5) 0.040(4) 0.071(6) -0.002(4) 0.040(5) 0.001(4)
C42 0.044(4) 0.040(4) 0.055(5) -0.001(4) 0.028(4) -0.001(4)
C43 0.054(5) 0.026(4) 0.068(6) -0.005(4) 0.040(5) -0.005(4)
C44 0.043(4) 0.035(4) 0.053(5) 0.002(4) 0.030(4) 0.007(3)
C45 0.044(4) 0.039(4) 0.055(5) 0.002(4) 0.023(4) 0.010(4)
C46 0.051(5) 0.044(4) 0.046(5) -0.001(4) 0.028(4) 0.003(4)
C47 0.061(5) 0.049(5) 0.050(5) -0.001(4) 0.033(5) 0.014(4)
C48 0.041(4) 0.048(5) 0.058(5) -0.008(4) 0.025(4) -0.001(4)
C49 0.051(5) 0.037(4) 0.093(7) -0.013(5) 0.041(5) 0.005(4)
C50 0.079(8) 0.124(12) 0.072(7) 0.025(8) 0.043(7) 0.033(8)
C51 0.065(7) 0.061(6) 0.117(10) -0.008(7) 0.052(7) 0.016(5)
C52 0.056(6) 0.069(7) 0.125(11) -0.004(7) 0.039(7) -0.006(6)
C53 0.062(6) 0.043(5) 0.050(5) -0.009(4) 0.022(5) -0.001(4)
C54 0.077(8) 0.112(10) 0.057(6) -0.022(7) 0.026(6) 0.003(7)
C55 0.129(13) 0.063(7) 0.090(9) -0.024(7) 0.034(9) -0.037(8)
C56 0.086(8) 0.111(11) 0.073(8) -0.021(7) 0.036(7) 0.020(8)
B10 0.079(9) 0.068(8) 0.119(12) 0.048(8) 0.070(9) 0.012(7)
F11 0.104(6) 0.136(7) 0.120(6) 0.058(6) 0.082(6) 0.031(5)
F12 0.109(6) 0.083(5) 0.098(5) 0.013(4) 0.057(5) -0.006(4)
F13 0.110(7) 0.169(10) 0.142(8) -0.044(7) 0.087(7) -0.051(7)
F14 0.132(8) 0.159(9) 0.158(9) 0.083(8) 0.093(8) 0.077(7)
B20 0.052(6) 0.088(9) 0.052(6) -0.004(6) 0.020(5) -0.025(6)
F21 0.124(6) 0.092(5) 0.072(4) -0.015(4) 0.054(4) -0.029(5)
F22 0.082(5) 0.093(5) 0.099(5) -0.022(4) 0.046(4) -0.029(4)
F23 0.188(12) 0.098(7) 0.156(10) 0.029(7) 0.022(9) 0.013(8)
F24 0.090(5) 0.198(11) 0.091(5) -0.012(6) 0.054(5) -0.046(7)

loop_
_geom_bond_atom_site_label_1
_geom_bond_atom_site_label_2
_geom_bond_distance
_geom_bond_site_symmetry_2
_geom_bond_publ_flag
Pd1 N3 2.038(7) . ?
Pd1 N2 2.047(7) . ?
Pd1 N1 2.055(7) . ?
Pd1 N4 2.059(7) . ?
Pd1 Pd2 3.1743(9) . ?
Pd2 C1 2.054(10) . ?
Pd2 N4 2.092(8) . ?
Pd2 N5 2.109(7) . ?
Pd2 N6 2.129(8) . ?
N1 C21 1.355(13) . ?
N1 C25 1.359(11) . ?
N2 C30 1.335(11) . ?
N2 C26 1.346(10) . ?
N3 C2 1.306(11) . ?
N3 C5 1.449(12) . ?
N4 C1 1.431(10) . ?
N4 C13 1.449(12) . ?
N5 C43 1.325(12) . ?
N5 C39 1.345(11) . ?
N6 C44 1.344(12) . ?
N6 C48 1.364(11) . ?
C1 C2 1.444(12) . ?
C1 C3 1.517(12) . ?
C2 C4 1.504(11) . ?
C5 C10 1.363(16) . ?
C5 C6 1.381(15) . ?
C6 C7 1.403(16) . ?
C6 C11 1.511(18) . ?
C7 C8 1.398(19) . ?
C8 C9 1.383(18) . ?
C9 C10 1.407(15) . ?
C10 C12 1.529(16) . ?
C13 C18 1.389(14) . ?
C13 C14 1.422(13) . ?
C14 C15 1.384(15) . ?
C14 C19 1.497(14) . ?
C15 C16 1.362(17) . ?
C16 C17 1.389(18) . ?
C17 C18 1.382(17) . ?
C18 C20 1.549(15) . ?
C21 C22 1.382(14) . ?
C22 C23 1.341(14) . ?
C23 C24 1.394(14) . ?
C23 C31 1.544(12) . ?
C24 C25 1.386(12) . ?
C25 C26 1.468(12) . ?
C26 C27 1.382(12) . ?
C27 C28 1.396(12) . ?
C28 C29 1.394(12) . ?
C28 C35 1.525(11) . ?
C29 C30 1.367(12) . ?
C31 C32 1.510(14) . ?
C31 C34 1.531(13) . ?
C31 C33' 1.533(18) . ?
C31 C32' 1.542(18) . ?
C31 C34' 1.551(18) . ?
C31 C33 1.557(14) . ?
C35 C36 1.494(19) . ?
C35 C38 1.512(14) . ?
C35 C37 1.564(16) . ?
C39 C40 1.340(15) . ?
C40 C41 1.417(15) . ?
C41 C42 1.404(12) . ?
C41 C49 1.548(13) . ?
C42 C43 1.373(13) . ?
C43 C44 1.510(11) . ?
C44 C45 1.389(13) . ?
C45 C46 1.407(12) . ?
C46 C47 1.375(14) . ?
C46 C53 1.505(13) . ?
C47 C48 1.381(13) . ?
C49 C50 1.494(16) . ?
C49 C51 1.533(13) . ?
C49 C52 1.564(15) . ?
C53 C54 1.528(16) . ?
C53 C55 1.539(16) . ?
C53 C56 1.542(15) . ?
B10 F14 1.345(16) . ?
B10 F13 1.377(18) . ?
B10 F11 1.385(14) . ?
B10 F12 1.406(19) . ?
B20 F24 1.316(15) . ?
B20 F21 1.352(14) . ?
B20 F22 1.379(14) . ?
B20 F23 1.403(18) . ?
